data_7215428
loop_
_publ_author_name
'Xiao, Xin'
'Tao, Zhu'
'Xue, Sai-Feng'
'Zhang, Yun-Qian'
'Zhu, Qian-Jiang'
'Liu, Jing-Xin'
'Wei, Gang'

_publ_section_title
;
 Coordination polymers constructed from alkali metal ions and
 (HO)10cucurbit[5]uril
;
_journal_issue 11
_journal_name_full CrystEngComm
_journal_page_first 3794
_journal_paper_doi 10.1039/c1ce05162h
_journal_volume 13
_journal_year 2011
_chemical_formula_sum 'C30 H52 Cl N20 O35 Rb3 S'
_chemical_formula_weight 1576.84
_chemical_name_systematic
;
?
;
_space_group_IT_number 2
_symmetry_cell_setting triclinic
_symmetry_space_group_name_Hall '-P 1'
_symmetry_space_group_name_H-M 'P -1'
_atom_sites_solution_hydrogens geom
_atom_sites_solution_primary direct
_atom_sites_solution_secondary difmap
_audit_creation_method SHELXL-97
_cell_angle_alpha 77.185(2)
_cell_angle_beta 81.055(2)
_cell_angle_gamma 77.905(2)
_cell_formula_units_Z 2
_cell_length_a 11.4458(6)
_cell_length_b 12.4198(7)
_cell_length_c 19.5596(11)
_cell_measurement_reflns_used 8683
_cell_measurement_temperature 173(2)
_cell_measurement_theta_max 0.00
_cell_measurement_theta_min 0.00
_cell_volume 2633.7(3)
_computing_cell_refinement 'Bruker SMART'
_computing_data_collection 'Bruker SMART'
_computing_data_reduction 'Bruker SAINT'
_computing_molecular_graphics 'Bruker SHELXTL'
_computing_publication_material 'Bruker SHELXTL'
_computing_structure_refinement 'SHELXL-97 (Sheldrick, 1997)'
_computing_structure_solution 'SHELXS-97 (Sheldrick, 1990)'
_diffrn_ambient_temperature 173(2)
_diffrn_measured_fraction_theta_full 0.970
_diffrn_measured_fraction_theta_max 0.970
_diffrn_measurement_device_type 'Bruker Smart Apex CCD area detector'
_diffrn_measurement_method 'phi and omega scans'
_diffrn_radiation_monochromator graphite
_diffrn_radiation_source 'fine-focus sealed tube'
_diffrn_radiation_type MoK\a
_diffrn_radiation_wavelength 0.71073
_diffrn_reflns_av_R_equivalents 0.0539
_diffrn_reflns_av_sigmaI/netI 0.0584
_diffrn_reflns_limit_h_max 13
_diffrn_reflns_limit_h_min -13
_diffrn_reflns_limit_k_max 15
_diffrn_reflns_limit_k_min -15
_diffrn_reflns_limit_l_max 24
_diffrn_reflns_limit_l_min -24
_diffrn_reflns_number 29587
_diffrn_reflns_theta_full 26.00
_diffrn_reflns_theta_max 26.00
_diffrn_reflns_theta_min 1.07
_diffrn_standards_decay_% none
_exptl_absorpt_coefficient_mu 2.993
_exptl_absorpt_correction_T_max 0.5859
_exptl_absorpt_correction_T_min 0.4293
_exptl_absorpt_correction_type multi-scan
_exptl_absorpt_process_details 'SADABS; Bruker, 2000'
_exptl_crystal_colour colorless
_exptl_crystal_density_diffrn 1.988
_exptl_crystal_density_meas ?
_exptl_crystal_density_method 'not measured'
_exptl_crystal_description block
_exptl_crystal_F_000 1592
_exptl_crystal_size_max 0.34
_exptl_crystal_size_mid 0.21
_exptl_crystal_size_min 0.20
_refine_diff_density_max 2.888
_refine_diff_density_min -4.357
_refine_diff_density_rms 0.239
_refine_ls_extinction_method none
_refine_ls_goodness_of_fit_ref 1.035
_refine_ls_hydrogen_treatment constr
_refine_ls_matrix_type full
_refine_ls_number_parameters 820
_refine_ls_number_reflns 10040
_refine_ls_number_restraints 325
_refine_ls_restrained_S_all 1.034
_refine_ls_R_factor_all 0.1108
_refine_ls_R_factor_gt 0.0937
_refine_ls_shift/su_max 0.065
_refine_ls_shift/su_mean 0.003
_refine_ls_structure_factor_coef Fsqd
_refine_ls_weighting_details 'calc w=1/[\s^2^(Fo^2^)+(0.1913P)^2^+31.0582P] where P=(Fo^2^+2Fc^2^)/3'
_refine_ls_weighting_scheme calc
_refine_ls_wR_factor_gt 0.2821
_refine_ls_wR_factor_ref 0.3013
_reflns_number_gt 7987
_reflns_number_total 10040
_reflns_threshold_expression >2sigma(I)
_cod_data_source_file c1ce05162h.txt
_cod_data_source_block complex2
_cod_depositor_comments
;
The following automatic conversions were performed:

'_symmetry_cell_setting' value 'Triclinic' changed to 'triclinic'
according to
/usr/data/users/saulius/automatic-downloads/retrospective/RSC/lib/dictionaries/cif_core.dic
dictionary named 'cif_core.dic' version 2.4.2 from
2011-04-26.

'_exptl_absorpt_correction_type' value 'multi scan'
changed to 'multi-scan' according to
/usr/data/users/saulius/automatic-downloads/retrospective/RSC/lib/dictionaries/cif_core.dic
dictionary named 'cif_core.dic' version 2.4.2 from 2011-04-26.

Automatic conversion script
Id: cif_fix_values 2281 2013-09-26 08:29:07Z andrius 

The following automatic conversions were performed:

'_exptl_crystal_density_meas' value 'not measured' was changed to '?'
- the value is perceived as not measured.

Automatic conversion script
Id: cif_fix_values 3008 2015-01-20 13:52:24Z robertas 
;
_cod_original_sg_symbol_H-M P-1
_cod_database_code 7215428

loop_
_symmetry_equiv_pos_as_xyz
'x, y, z'
'-x, -y, -z'

loop_
_atom_site_label
_atom_site_type_symbol
_atom_site_fract_x
_atom_site_fract_y
_atom_site_fract_z
_atom_site_U_iso_or_equiv
_atom_site_adp_type
_atom_site_occupancy
_atom_site_symmetry_multiplicity
_atom_site_calc_flag
_atom_site_refinement_flags
Rb1 Rb 0.76711(8) 0.03061(7) 0.19470(4) 0.0340(2) Uani 1 1 d .
Rb2 Rb 0.44172(7) 0.32247(7) 0.17110(5) 0.0334(2) Uani 1 1 d .
Rb3 Rb 0.54412(11) 0.44345(11) 0.32864(7) 0.0601(3) Uani 1 1 d .
S1 S 0.12518(14) 0.23953(13) 0.16521(8) 0.0116(3) Uani 1 1 d .
O1 O 0.5107(4) 0.0737(4) 0.1984(3) 0.0160(9) Uani 1 1 d U
N1 N 0.4107(5) -0.0482(4) 0.1666(3) 0.0106(11) Uani 1 1 d .
C1 C 0.2851(5) -0.0849(5) 0.2732(3) 0.0102(12) Uani 1 1 d .
O2 O 0.6341(4) 0.0262(4) 0.3421(3) 0.0188(10) Uani 1 1 d U
N2 N 0.6308(5) -0.1240(4) 0.4351(3) 0.0117(11) Uani 1 1 d .
C2 C 0.5441(6) -0.1873(5) 0.4781(3) 0.0115(13) Uani 1 1 d .
O3 O 0.8885(4) -0.0990(4) 0.3120(2) 0.0152(10) Uani 1 1 d U
N3 N 0.9402(5) -0.5033(4) 0.2491(3) 0.0099(11) Uani 1 1 d .
C3 C 0.8656(6) -0.3393(5) 0.4435(3) 0.0100(12) Uani 1 1 d .
O4 O 0.7162(4) -0.0391(4) 0.0738(2) 0.0139(9) Uani 1 1 d U
N4 N 0.9068(5) -0.4730(4) 0.3699(3) 0.0103(11) Uani 1 1 d .
C4 C 0.4240(6) -0.1348(5) 0.4417(3) 0.0119(13) Uani 1 1 d .
O5 O 0.9463(4) -0.1389(4) 0.1423(2) 0.0139(9) Uani 1 1 d U
N5 N 0.8461(4) -0.4679(4) 0.1523(3) 0.0086(10) Uani 1 1 d .
C5 C 0.8726(5) -0.2405(5) 0.0415(3) 0.0093(12) Uani 1 1 d .
H5A H 0.8987 -0.2860 0.0044 0.011 Uiso 1 1 calc R
H5B H 0.8998 -0.1677 0.0236 0.011 Uiso 1 1 calc R
O6 O 0.7352(4) -0.5503(4) 0.4085(3) 0.0159(9) Uani 1 1 d U
C6 C 0.3833(6) 0.0258(5) 0.3372(4) 0.0134(13) Uani 1 1 d .
H6A H 0.3041 0.0416 0.3652 0.016 Uiso 1 1 calc R
H6B H 0.4146 0.0969 0.3222 0.016 Uiso 1 1 calc R
O7 O 0.4751(4) -0.4171(4) 0.4255(2) 0.0138(9) Uani 1 1 d U
N7 N 0.9306(5) -0.2976(4) 0.1034(3) 0.0086(10) Uani 1 1 d .
C7 C 0.6659(5) -0.2931(5) 0.0437(3) 0.0084(12) Uani 1 1 d .
O8 O 0.7781(4) -0.5883(4) 0.2511(2) 0.0153(9) Uani 1 1 d U
N8 N 0.5554(5) -0.1275(4) 0.0799(3) 0.0098(11) Uani 1 1 d .
C8 C 0.7686(5) -0.4854(5) 0.1054(3) 0.0089(12) Uani 1 1 d .
H8A H 0.8159 -0.4916 0.0590 0.011 Uiso 1 1 calc R
H8B H 0.7404 -0.5573 0.1250 0.011 Uiso 1 1 calc R
O9 O 0.3418(4) -0.3782(4) 0.2912(2) 0.0135(9) Uani 1 1 d U
N9 N 0.3137(5) -0.1988(4) 0.3126(3) 0.0102(11) Uani 1 1 d .
C9 C 0.5818(6) -0.0445(5) 0.3822(3) 0.0116(13) Uani 1 1 d .
O10 O 0.5306(4) -0.4824(4) 0.1785(2) 0.0121(9) Uani 1 1 d U
N10 N 0.3668(5) -0.0120(4) 0.2749(3) 0.0113(11) Uani 1 1 d .
C10 C 0.7539(6) -0.1377(5) 0.4497(3) 0.0114(13) Uani 1 1 d .
H10A H 0.7565 -0.1603 0.5013 0.014 Uiso 1 1 calc R
H10B H 0.7805 -0.0643 0.4341 0.014 Uiso 1 1 calc R
N11 N 0.3932(5) -0.2313(4) 0.4248(3) 0.0110(11) Uani 1 1 d .
O11 O 0.5358(5) -0.1750(5) 0.5476(3) 0.0242(12) Uani 1 1 d U
C11 C 0.2911(5) -0.2288(5) 0.3893(3) 0.0121(13) Uani 1 1 d .
H11A H 0.2226 -0.1740 0.4061 0.015 Uiso 1 1 calc R
H11B H 0.2677 -0.3037 0.4024 0.015 Uiso 1 1 calc R
O12 O 1.0765(4) -0.4260(4) 0.4019(3) 0.0168(10) Uani 1 1 d U
H12A H 1.0795 -0.4894 0.4286 0.025 Uiso 1 1 calc R
N12 N 0.4649(5) -0.0544(4) 0.3818(3) 0.0112(11) Uani 1 1 d .
C12 C 1.0100(5) -0.4307(5) 0.1982(3) 0.0082(12) Uani 1 1 d .
O13 O 0.4697(4) -0.1876(4) 0.0013(2) 0.0153(10) Uani 1 1 d U
H13A H 0.4464 -0.2415 -0.0088 0.023 Uiso 1 1 calc R
N13 N 0.4781(5) -0.3029(4) 0.1135(3) 0.0085(10) Uani 1 1 d .
C13 C 0.9602(5) -0.3858(5) 0.3840(3) 0.0088(12) Uani 1 1 d .
O14 O 0.3317(5) -0.0784(4) 0.4818(3) 0.0206(11) Uani 1 1 d U
H14A H 0.3115 -0.1226 0.5188 0.031 Uiso 1 1 calc R
N14 N 0.9624(5) -0.2889(4) 0.3285(3) 0.0095(11) Uani 1 1 d .
C14 C 0.9559(5) -0.2412(5) 0.1507(3) 0.0084(12) Uani 1 1 d .
O15 O 0.1668(4) -0.0422(4) 0.2955(3) 0.0185(11) Uani 1 1 d U
H15A H 0.1468 0.0228 0.2720 0.028 Uiso 1 1 calc R
N15 N 0.7697(5) -0.3998(4) 0.4483(3) 0.0117(11) Uani 1 1 d .
C15 C 0.9529(5) -0.4173(5) 0.1280(3) 0.0086(12) Uani 1 1 d .
O16 O 1.0269(4) -0.4670(4) 0.0761(2) 0.0127(9) Uani 1 1 d U
H16A H 1.0319 -0.5370 0.0872 0.019 Uiso 1 1 calc R
N16 N 0.3322(5) -0.2220(4) 0.2015(3) 0.0093(11) Uani 1 1 d .
C16 C 0.3090(5) -0.1025(5) 0.1943(3) 0.0090(12) Uani 1 1 d U
N17 N 0.9940(5) -0.3176(4) 0.2083(3) 0.0092(10) Uani 1 1 d .
C17 C 0.4617(6) -0.0349(5) 0.0935(3) 0.0103(12) Uani 1 1 d .
H17A H 0.3971 -0.0277 0.0636 0.012 Uiso 1 1 calc R
H17B H 0.4948 0.0353 0.0801 0.012 Uiso 1 1 calc R
O18 O 0.9068(4) -0.3641(4) 0.5094(2) 0.0169(10) Uani 1 1 d U
H18A H 0.9329 -0.3089 0.5156 0.025 Uiso 1 1 calc R
N18 N 0.7411(4) -0.2199(4) 0.0539(3) 0.0074(10) Uani 1 1 d .
C18 C 0.5340(5) -0.2262(5) 0.0583(3) 0.0082(12) Uani 1 1 d U
O19 O 0.6921(4) -0.3194(4) -0.0230(2) 0.0156(10) Uani 1 1 d U
N19 N 0.6658(5) -0.3966(4) 0.0950(3) 0.0095(11) Uani 1 1 d .
C19 C 0.9625(6) -0.5476(5) 0.3213(3) 0.0103(12) Uani 1 1 d U
H19A H 1.0505 -0.5643 0.3235 0.012 Uiso 1 1 calc R
H19B H 0.9325 -0.6193 0.3373 0.012 Uiso 1 1 calc R
O20 O 1.1324(4) -0.4750(4) 0.1952(2) 0.0130(9) Uani 1 1 d U
H20C H 1.1436 -0.5430 0.1923 0.019 Uiso 1 1 calc R
N20 N 0.8386(5) -0.2207(4) 0.4153(3) 0.0106(11) Uani 1 1 d .
C20 C 0.3529(5) -0.2817(5) 0.1442(3) 0.0101(12) Uani 1 1 d .
H20A H 0.3032 -0.2379 0.1067 0.012 Uiso 1 1 calc R
H20B H 0.3255 -0.3545 0.1615 0.012 Uiso 1 1 calc R
O17 O 0.2127(4) -0.0581(4) 0.1549(3) 0.0161(10) Uani 1 1 d U
H17C H 0.2076 0.0118 0.1428 0.024 Uiso 1 1 calc R
N6 N 0.5632(5) -0.3032(4) 0.4721(3) 0.0124(11) Uani 1 1 d .
C21 C 0.7970(6) -0.4809(5) 0.4082(3) 0.0105(12) Uani 1 1 d .
C22 C 0.4780(6) -0.3266(5) 0.4388(3) 0.0098(12) Uani 1 1 d U
C23 C 0.8952(5) -0.1929(5) 0.3487(3) 0.0091(12) Uani 1 1 d .
C24 C 0.5551(5) -0.4019(5) 0.1342(3) 0.0087(12) Uani 1 1 d .
C25 C 0.4370(5) 0.0099(5) 0.2122(3) 0.0105(12) Uani 1 1 d .
C26 C 0.3307(5) -0.2771(5) 0.2714(3) 0.0098(12) Uani 1 1 d U
C27 C 0.6615(6) -0.3900(5) 0.4984(3) 0.0125(13) Uani 1 1 d .
H27A H 0.6339 -0.4631 0.5111 0.015 Uiso 1 1 calc R
H27B H 0.6818 -0.3737 0.5420 0.015 Uiso 1 1 calc R
C28 C 1.0429(5) -0.2857(5) 0.2640(3) 0.0097(12) Uani 1 1 d .
H28A H 1.1197 -0.3372 0.2737 0.012 Uiso 1 1 calc R
H28B H 1.0604 -0.2088 0.2473 0.012 Uiso 1 1 calc R
C29 C 0.8471(5) -0.5263(5) 0.2208(3) 0.0092(12) Uani 1 1 d U
C30 C 0.6746(5) -0.1205(5) 0.0695(3) 0.0077(12) Uani 1 1 d .
O21 O 0.0779(5) 0.1676(5) 0.2287(3) 0.0290(13) Uani 1 1 d U
O22 O 0.0271(4) 0.3098(4) 0.1256(3) 0.0182(10) Uani 1 1 d U
O23 O 0.2077(4) 0.1685(4) 0.1197(3) 0.0181(10) Uani 1 1 d U
O24 O 0.1941(5) 0.3132(4) 0.1858(3) 0.0261(11) Uani 1 1 d U
Cl1 Cl 0.9597(4) 0.2074(3) 0.47007(18) 0.0715(9) Uani 1 1 d D
O11W O 0.9900(15) 0.0189(8) 0.5802(6) 0.145(6) Uani 1 1 d D
H11D H 0.9811 0.0742 0.5458 0.174 Uiso 1 1 d R
H11C H 1.0034 -0.0414 0.5643 0.174 Uiso 1 1 d R
O10W O 0.6199(5) 0.3301(5) 0.0476(3) 0.0266(12) Uani 1 1 d U
H10C H 0.6910 0.3106 0.0591 0.032 Uiso 1 1 d R
H10D H 0.6123 0.3952 0.0215 0.032 Uiso 1 1 d R
O9W O 0.3111(5) 0.5149(5) 0.0662(3) 0.0277(12) Uani 1 1 d U
O8W O 0.8589(5) 0.1332(5) 0.3037(3) 0.0317(13) Uani 1 1 d U
O7W O 0.1700(5) 0.2293(5) 0.3499(3) 0.0308(12) Uani 1 1 d U
H7WA H 0.1142 0.2242 0.3840 0.037 Uiso 1 1 d R
H7WB H 0.1473 0.2125 0.3149 0.037 Uiso 1 1 d R
O6W O 0.6261(5) 0.2468(5) 0.2542(3) 0.0314(12) Uani 1 1 d U
O5W O 0.8407(5) 0.2190(6) 0.0917(4) 0.0386(15) Uani 1 1 d U
H5WA H 0.8685 0.1987 0.0527 0.046 Uiso 1 1 d R
H5WB H 0.8954 0.2421 0.1062 0.046 Uiso 1 1 d R
O4W O 0.3272(6) 0.3830(5) 0.3123(4) 0.0400(14) Uani 1 1 d U
O3W O 0.7123(9) 0.2339(6) 0.4053(4) 0.061(2) Uani 1 1 d U
O2W O 0.8718(7) 0.1069(7) -0.0155(4) 0.0549(18) Uani 1 1 d U
H2WA H 0.8369 0.0510 0.0007 0.066 Uiso 1 1 d R
H2WB H 0.9194 0.0948 -0.0521 0.066 Uiso 1 1 d R
O1W O 0.6597(10) -0.2486(13) 0.2581(6) 0.088(4) Uani 0.80 1 d PU
O1W' O 0.605(2) -0.382(2) 0.2806(14) 0.022(2) Uani 0.20 1 d PU

loop_
_atom_site_aniso_label
_atom_site_aniso_U_11
_atom_site_aniso_U_22
_atom_site_aniso_U_33
_atom_site_aniso_U_23
_atom_site_aniso_U_13
_atom_site_aniso_U_12
Rb1 0.0305(4) 0.0397(5) 0.0295(4) -0.0099(3) -0.0071(3) 0.0048(3)
Rb2 0.0299(4) 0.0286(4) 0.0412(5) -0.0019(3) -0.0076(3) -0.0066(3)
Rb3 0.0467(6) 0.0771(8) 0.0604(7) -0.0309(6) -0.0086(5) 0.0005(5)
S1 0.0098(7) 0.0096(7) 0.0118(7) -0.0003(6) 0.0006(6) 0.0027(6)
O1 0.013(2) 0.014(2) 0.022(2) -0.0028(17) -0.0016(18) -0.0053(17)
N1 0.009(2) 0.008(2) 0.013(3) 0.002(2) -0.003(2) -0.0029(19)
C1 0.007(3) 0.008(3) 0.014(3) 0.000(2) -0.001(2) 0.001(2)
O2 0.017(2) 0.014(2) 0.023(2) 0.0036(18) -0.0015(18) -0.0052(17)
N2 0.011(3) 0.009(2) 0.014(3) 0.002(2) -0.002(2) -0.004(2)
C2 0.013(3) 0.013(3) 0.010(3) -0.003(2) 0.002(2) -0.007(2)
O3 0.019(2) 0.008(2) 0.017(2) 0.0010(17) -0.0008(18) -0.0022(17)
N3 0.010(2) 0.007(2) 0.012(3) 0.0007(19) -0.002(2) -0.0038(19)
C3 0.014(3) 0.008(3) 0.008(3) 0.000(2) -0.006(2) -0.001(2)
O4 0.013(2) 0.012(2) 0.018(2) -0.0027(17) -0.0017(17) -0.0052(16)
N4 0.013(3) 0.006(2) 0.011(3) 0.001(2) -0.002(2) -0.002(2)
C4 0.014(3) 0.008(3) 0.013(3) -0.005(2) 0.003(2) -0.001(2)
O5 0.018(2) 0.007(2) 0.017(2) -0.0013(17) -0.0040(18) -0.0023(16)
N5 0.004(2) 0.012(2) 0.010(2) 0.001(2) -0.0013(19) -0.0036(19)
C5 0.009(3) 0.012(3) 0.006(3) -0.001(2) 0.000(2) -0.001(2)
O6 0.015(2) 0.012(2) 0.023(2) -0.0074(17) -0.0003(18) -0.0056(17)
C6 0.010(3) 0.008(3) 0.020(3) -0.005(2) 0.000(2) 0.003(2)
O7 0.016(2) 0.0096(19) 0.017(2) -0.0038(17) 0.0005(17) -0.0045(16)
N7 0.008(2) 0.004(2) 0.012(3) 0.0036(19) -0.002(2) -0.0005(18)
C7 0.007(3) 0.008(3) 0.010(3) 0.001(2) 0.000(2) -0.004(2)
O8 0.015(2) 0.014(2) 0.017(2) 0.0032(17) -0.0005(17) -0.0088(17)
N8 0.009(2) 0.005(2) 0.017(3) -0.005(2) -0.002(2) -0.0014(19)
C8 0.006(3) 0.006(3) 0.014(3) -0.002(2) -0.002(2) 0.001(2)
O9 0.014(2) 0.0072(19) 0.018(2) 0.0015(16) -0.0025(17) -0.0018(16)
N9 0.009(2) 0.004(2) 0.015(3) 0.002(2) -0.002(2) -0.0007(19)
C9 0.016(3) 0.008(3) 0.011(3) -0.003(2) 0.000(2) -0.004(2)
O10 0.012(2) 0.0085(19) 0.014(2) 0.0043(16) -0.0017(16) -0.0047(16)
N10 0.009(2) 0.010(2) 0.015(3) -0.004(2) 0.001(2) -0.004(2)
C10 0.012(3) 0.009(3) 0.016(3) -0.006(2) -0.001(2) -0.004(2)
N11 0.011(3) 0.005(2) 0.017(3) -0.002(2) -0.001(2) -0.0024(19)
O11 0.030(3) 0.034(3) 0.011(2) -0.007(2) 0.000(2) -0.010(2)
C11 0.005(3) 0.016(3) 0.013(3) -0.001(2) 0.003(2) -0.002(2)
O12 0.011(2) 0.016(2) 0.022(2) 0.0061(19) -0.0120(19) -0.0002(18)
N12 0.011(3) 0.007(2) 0.012(3) 0.004(2) 0.000(2) -0.001(2)
C12 0.004(3) 0.008(3) 0.010(3) 0.001(2) -0.001(2) 0.002(2)
O13 0.019(2) 0.014(2) 0.014(2) 0.0045(18) -0.0110(18) -0.0053(18)
N13 0.008(2) 0.005(2) 0.010(2) 0.0041(19) -0.0025(19) -0.0016(19)
C13 0.005(3) 0.010(3) 0.012(3) 0.000(2) -0.005(2) 0.000(2)
O14 0.022(3) 0.016(2) 0.019(2) -0.0053(19) 0.011(2) -0.002(2)
N14 0.012(2) 0.005(2) 0.009(2) 0.0038(19) -0.002(2) -0.0007(19)
C14 0.004(3) 0.011(3) 0.009(3) 0.000(2) 0.001(2) -0.003(2)
O15 0.008(2) 0.015(2) 0.026(3) 0.0024(19) 0.0010(19) 0.0035(17)
N15 0.013(3) 0.010(2) 0.014(3) -0.003(2) 0.000(2) -0.006(2)
C15 0.005(3) 0.007(3) 0.012(3) -0.002(2) 0.000(2) 0.001(2)
O16 0.012(2) 0.008(2) 0.015(2) -0.0036(17) 0.0062(17) 0.0001(17)
N16 0.009(2) 0.003(2) 0.014(3) 0.0024(19) -0.003(2) 0.0022(18)
C16 0.005(2) 0.006(2) 0.014(3) 0.002(2) -0.002(2) 0.0006(19)
N17 0.008(2) 0.008(2) 0.010(2) 0.0015(19) -0.0025(19) -0.0007(19)
C17 0.009(3) 0.005(3) 0.013(3) 0.004(2) 0.000(2) 0.001(2)
O18 0.022(2) 0.016(2) 0.013(2) 0.0023(18) -0.0086(19) -0.0056(19)
N18 0.005(2) 0.008(2) 0.010(2) -0.0020(19) -0.0002(19) -0.0029(18)
C18 0.010(2) 0.005(2) 0.010(2) 0.002(2) -0.003(2) -0.005(2)
O19 0.022(2) 0.015(2) 0.011(2) -0.0057(18) 0.0006(18) -0.0051(18)
N19 0.007(2) 0.006(2) 0.012(3) 0.003(2) -0.001(2) -0.0002(19)
C19 0.011(3) 0.005(2) 0.012(3) 0.003(2) -0.004(2) 0.002(2)
O20 0.0049(18) 0.0100(19) 0.022(2) -0.0021(16) -0.0005(16) 0.0021(15)
N20 0.013(3) 0.007(2) 0.010(3) -0.001(2) -0.002(2) 0.000(2)
C20 0.004(3) 0.013(3) 0.014(3) -0.003(2) -0.001(2) -0.003(2)
O17 0.012(2) 0.013(2) 0.024(2) -0.0016(18) -0.0111(18) 0.0010(17)
N6 0.014(3) 0.006(2) 0.017(3) -0.001(2) -0.002(2) -0.003(2)
C21 0.012(3) 0.007(3) 0.010(3) 0.003(2) -0.005(2) 0.000(2)
C22 0.010(2) 0.011(2) 0.006(2) 0.001(2) 0.005(2) -0.003(2)
C23 0.009(3) 0.007(3) 0.011(3) 0.002(2) -0.006(2) -0.002(2)
C24 0.007(3) 0.007(3) 0.012(3) -0.003(2) -0.002(2) -0.001(2)
C25 0.006(3) 0.006(3) 0.017(3) 0.001(2) -0.003(2) 0.001(2)
C26 0.003(2) 0.012(3) 0.014(3) 0.000(2) -0.002(2) -0.0021(19)
C27 0.012(3) 0.012(3) 0.010(3) 0.004(2) -0.004(2) 0.001(2)
C28 0.006(3) 0.009(3) 0.015(3) -0.001(2) -0.002(2) -0.004(2)
C29 0.006(2) 0.008(2) 0.012(3) -0.002(2) -0.003(2) 0.004(2)
C30 0.008(3) 0.006(3) 0.009(3) 0.000(2) -0.001(2) -0.004(2)
O21 0.025(3) 0.021(3) 0.025(3) 0.011(2) 0.008(2) 0.007(2)
O22 0.013(2) 0.012(2) 0.027(3) 0.0011(19) -0.0112(19) 0.0057(18)
O23 0.019(2) 0.013(2) 0.016(2) -0.0030(18) 0.0040(19) 0.0065(18)
O24 0.023(2) 0.019(2) 0.040(3) -0.012(2) -0.014(2) 0.0023(19)
Cl1 0.085(2) 0.071(2) 0.0627(19) -0.0182(16) -0.0124(17) -0.0148(17)
O11W 0.132(13) 0.128(12) 0.184(16) -0.059(12) -0.008(12) -0.016(10)
O10W 0.028(3) 0.025(3) 0.030(3) -0.003(2) -0.009(2) -0.010(2)
O9W 0.031(3) 0.026(3) 0.028(3) -0.007(2) 0.001(2) -0.009(2)
O8W 0.029(3) 0.023(3) 0.041(3) -0.007(2) 0.005(2) -0.006(2)
O7W 0.028(3) 0.030(3) 0.032(3) -0.009(2) -0.008(2) 0.006(2)
O6W 0.030(3) 0.021(2) 0.043(3) 0.000(2) -0.014(2) -0.001(2)
O5W 0.027(3) 0.052(4) 0.044(3) -0.019(3) -0.004(3) -0.013(3)
O4W 0.034(3) 0.034(3) 0.053(3) -0.008(3) -0.011(3) -0.003(2)
O3W 0.116(6) 0.029(3) 0.033(3) -0.009(3) 0.021(4) -0.026(4)
O2W 0.065(4) 0.067(4) 0.045(4) -0.021(3) 0.017(3) -0.046(3)
O1W 0.054(6) 0.134(10) 0.067(7) -0.037(7) -0.017(5) 0.031(7)
O1W' 0.021(3) 0.022(3) 0.023(3) -0.004(3) -0.002(3) -0.002(3)

loop_
_atom_type_symbol
_atom_type_description
_atom_type_scat_dispersion_real
_atom_type_scat_dispersion_imag
_atom_type_scat_source
C C 0.0033 0.0016 'International Tables Vol C Tables 4.2.6.8 and 6.1.1.4'
H H 0.0000 0.0000 'International Tables Vol C Tables 4.2.6.8 and 6.1.1.4'
N N 0.0061 0.0033 'International Tables Vol C Tables 4.2.6.8 and 6.1.1.4'
O O 0.0106 0.0060 'International Tables Vol C Tables 4.2.6.8 and 6.1.1.4'
Cl Cl 0.1484 0.1585 'International Tables Vol C Tables 4.2.6.8 and 6.1.1.4'
Rb Rb -0.9393 2.9676 'International Tables Vol C Tables 4.2.6.8 and 6.1.1.4'
S S 0.1246 0.1234 'International Tables Vol C Tables 4.2.6.8 and 6.1.1.4'

loop_
_geom_angle_atom_site_label_1
_geom_angle_atom_site_label_2
_geom_angle_atom_site_label_3
_geom_angle
_geom_angle_site_symmetry_1
_geom_angle_site_symmetry_3
O5 Rb1 O1 130.87(14) . .
O5 Rb1 O3 73.07(13) . .
O1 Rb1 O3 122.55(14) . .
O5 Rb1 O4 64.17(13) . .
O1 Rb1 O4 73.58(13) . .
O3 Rb1 O4 129.38(13) . .
O5 Rb1 O5W 95.97(16) . .
O1 Rb1 O5W 103.79(16) . .
O3 Rb1 O5W 127.31(16) . .
O4 Rb1 O5W 84.21(16) . .
O5 Rb1 O2 129.14(13) . .
O1 Rb1 O2 66.15(14) . .
O3 Rb1 O2 61.83(13) . .
O4 Rb1 O2 131.96(13) . .
O5W Rb1 O2 129.34(16) . .
O5 Rb1 O8W 112.41(14) . .
O1 Rb1 O8W 113.77(15) . .
O3 Rb1 O8W 55.67(14) . .
O4 Rb1 O8W 168.17(14) . .
O5W Rb1 O8W 84.96(17) . .
O2 Rb1 O8W 59.46(14) . .
O5 Rb1 O6W 165.24(15) . .
O1 Rb1 O6W 63.60(14) . .
O3 Rb1 O6W 102.30(14) . .
O4 Rb1 O6W 125.54(14) . .
O5W Rb1 O6W 75.47(17) . .
O2 Rb1 O6W 55.17(14) . .
O8W Rb1 O6W 55.58(15) . .
O5 Rb1 Rb2 152.79(10) . .
O1 Rb1 Rb2 38.46(9) . .
O3 Rb1 Rb2 133.89(10) . .
O4 Rb1 Rb2 90.19(9) . .
O5W Rb1 Rb2 71.18(13) . .
O2 Rb1 Rb2 74.34(9) . .
O8W Rb1 Rb2 90.80(11) . .
O6W Rb1 Rb2 35.50(11) . .
O5 Rb1 H5WA 84.1 . .
O1 Rb1 H5WA 106.4 . .
O3 Rb1 H5WA 129.8 . .
O4 Rb1 H5WA 72.3 . .
O5W Rb1 H5WA 14.0 . .
O2 Rb1 H5WA 143.2 . .
O8W Rb1 H5WA 96.4 . .
O6W Rb1 H5WA 88.7 . .
Rb2 Rb1 H5WA 79.2 . .
O5 Rb1 H5WB 95.1 . .
O1 Rb1 H5WB 114.0 . .
O3 Rb1 H5WB 113.6 . .
O4 Rb1 H5WB 96.4 . .
O5W Rb1 H5WB 14.0 . .
O2 Rb1 H5WB 123.0 . .
O8W Rb1 H5WB 72.3 . .
O6W Rb1 H5WB 73.6 . .
Rb2 Rb1 H5WB 78.1 . .
H5WA Rb1 H5WB 24.2 . .
O6W Rb2 O24 136.42(18) . .
O6W Rb2 O10 74.28(15) . 1_565
O24 Rb2 O10 123.44(14) . 1_565
O6W Rb2 O10W 88.63(17) . .
O24 Rb2 O10W 130.76(16) . .
O10 Rb2 O10W 80.43(14) 1_565 .
O6W Rb2 O1 67.95(15) . .
O24 Rb2 O1 92.20(14) . .
O10 Rb2 O1 140.76(13) 1_565 .
O10W Rb2 O1 88.27(14) . .
O6W Rb2 O4W 77.05(18) . .
O24 Rb2 O4W 71.68(17) . .
O10 Rb2 O4W 74.71(15) 1_565 .
O10W Rb2 O4W 153.85(16) . .
O1 Rb2 O4W 105.90(16) . .
O6W Rb2 O9W 147.92(16) . .
O24 Rb2 O9W 69.57(16) . .
O10 Rb2 O9W 74.54(14) 1_565 .
O10W Rb2 O9W 78.95(15) . .
O1 Rb2 O9W 139.90(14) . .
O4W Rb2 O9W 101.73(16) . .
O6W Rb2 O19 150.80(15) . 2_655
O24 Rb2 O19 60.56(14) . 2_655
O10 Rb2 O19 119.46(12) 1_565 2_655
O10W Rb2 O19 70.20(14) . 2_655
O1 Rb2 O19 90.85(12) . 2_655
O4W Rb2 O19 129.88(15) . 2_655
O9W Rb2 O19 49.05(13) . 2_655
O6W Rb2 S1 136.18(13) . .
O24 Rb2 S1 15.56(11) . .
O10 Rb2 S1 137.81(9) 1_565 .
O10W Rb2 S1 120.24(11) . .
O1 Rb2 S1 79.91(9) . .
O4W Rb2 S1 84.41(13) . .
O9W Rb2 S1 74.44(11) . .
O19 Rb2 S1 51.89(8) 2_655 .
O6W Rb2 Rb3 47.13(13) . .
O24 Rb2 Rb3 114.38(12) . .
O10 Rb2 Rb3 44.50(9) 1_565 .
O10W Rb2 Rb3 111.76(11) . .
O1 Rb2 Rb3 109.23(10) . .
O4W Rb2 Rb3 43.13(13) . .
O9W Rb2 Rb3 110.82(11) . .
O19 Rb2 Rb3 159.75(8) 2_655 .
S1 Rb2 Rb3 127.53(4) . .
O6W Rb2 Rb1 42.39(13) . .
O24 Rb2 Rb1 128.99(11) . .
O10 Rb2 Rb1 105.47(9) 1_565 .
O10W Rb2 Rb1 66.48(11) . .
O1 Rb2 Rb1 36.82(9) . .
O4W Rb2 Rb1 112.48(12) . .
O9W Rb2 Rb1 144.65(11) . .
O19 Rb2 Rb1 108.92(8) 2_655 .
S1 Rb2 Rb1 116.39(3) . .
Rb3 Rb2 Rb1 89.50(3) . .
O1W' Rb3 O7 70.4(6) 1_565 1_565
O1W' Rb3 O4W 126.5(6) 1_565 .
O7 Rb3 O4W 103.72(17) 1_565 .
O1W' Rb3 O8 69.3(6) 1_565 1_565
O7 Rb3 O8 123.92(14) 1_565 1_565
O4W Rb3 O8 131.50(18) . 1_565
O1W' Rb3 O10 65.7(6) 1_565 1_565
O7 Rb3 O10 124.06(14) 1_565 1_565
O4W Rb3 O10 77.72(17) . 1_565
O8 Rb3 O10 69.00(13) 1_565 1_565
O1W' Rb3 O6 74.7(6) 1_565 1_565
O7 Rb3 O6 66.22(14) 1_565 1_565
O4W Rb3 O6 153.83(18) . 1_565
O8 Rb3 O6 66.65(14) 1_565 1_565
O10 Rb3 O6 128.27(14) 1_565 1_565
O1W' Rb3 O9 67.9(6) 1_565 1_565
O7 Rb3 O9 67.06(14) 1_565 1_565
O4W Rb3 O9 61.69(16) . 1_565
O8 Rb3 O9 126.67(14) 1_565 1_565
O10 Rb3 O9 65.36(13) 1_565 1_565
O6 Rb3 O9 127.29(13) 1_565 1_565
O1W' Rb3 O6W 121.0(6) 1_565 .
O7 Rb3 O6W 166.17(16) 1_565 .
O4W Rb3 O6W 76.30(18) . .
O8 Rb3 O6W 59.76(15) 1_565 .
O10 Rb3 O6W 69.67(14) 1_565 .
O6 Rb3 O6W 107.61(15) 1_565 .
O9 Rb3 O6W 123.02(15) 1_565 .
O1W' Rb3 O3W 123.3(7) 1_565 .
O7 Rb3 O3W 104.71(17) 1_565 .
O4W Rb3 O3W 109.8(2) . .
O8 Rb3 O3W 69.04(17) 1_565 .
O10 Rb3 O3W 127.83(16) 1_565 .
O6 Rb3 O3W 54.35(18) 1_565 .
O9 Rb3 O3W 164.28(18) 1_565 .
O6W Rb3 O3W 63.06(18) . .
O1W' Rb3 Rb2 109.5(6) 1_565 .
O7 Rb3 Rb2 146.16(11) 1_565 .
O4W Rb3 Rb2 47.61(15) . .
O8 Rb3 Rb2 84.40(10) 1_565 .
O10 Rb3 Rb2 43.79(9) 1_565 .
O6 Rb3 Rb2 147.56(10) 1_565 .
O9 Rb3 Rb2 81.39(10) 1_565 .
O6W Rb3 Rb2 41.66(11) . .
O3W Rb3 Rb2 102.75(14) . .
O21 S1 O22 111.2(3) . .
O21 S1 O24 109.1(4) . .
O22 S1 O24 109.1(3) . .
O21 S1 O23 109.2(3) . .
O22 S1 O23 109.7(3) . .
O24 S1 O23 108.5(3) . .
O21 S1 Rb2 116.3(3) . .
O22 S1 Rb2 125.8(2) . .
O24 S1 Rb2 30.9(2) . .
O23 S1 Rb2 78.0(2) . .
C25 O1 Rb1 131.6(4) . .
C25 O1 Rb2 123.5(4) . .
Rb1 O1 Rb2 104.72(14) . .
C25 N1 C16 112.5(5) . .
C25 N1 C17 122.6(5) . .
C16 N1 C17 123.5(5) . .
O15 C1 N10 112.9(5) . .
O15 C1 N9 107.6(5) . .
N10 C1 N9 115.7(5) . .
O15 C1 C16 115.0(5) . .
N10 C1 C16 103.1(5) . .
N9 C1 C16 102.3(5) . .
C9 O2 Rb1 131.6(4) . .
C9 N2 C2 112.5(5) . .
C9 N2 C10 123.6(5) . .
C2 N2 C10 123.8(5) . .
O11 C2 N6 112.2(5) . .
O11 C2 N2 109.6(5) . .
N6 C2 N2 115.0(5) . .
O11 C2 C4 114.0(5) . .
N6 C2 C4 102.6(5) . .
N2 C2 C4 103.0(5) . .
C23 O3 Rb1 138.0(4) . .
C29 N3 C19 122.5(5) . .
C29 N3 C12 112.3(5) . .
C19 N3 C12 125.2(5) . .
O18 C3 N15 107.6(5) . .
O18 C3 N20 113.2(5) . .
N15 C3 N20 115.7(5) . .
O18 C3 C13 114.0(5) . .
N15 C3 C13 102.8(5) . .
N20 C3 C13 103.2(5) . .
C30 O4 Rb1 130.6(4) . .
C21 N4 C13 113.1(5) . .
C21 N4 C19 122.2(5) . .
C13 N4 C19 124.7(5) . .
O14 C4 N11 112.6(5) . .
O14 C4 N12 108.3(5) . .
N11 C4 N12 115.2(5) . .
O14 C4 C2 115.9(5) . .
N11 C4 C2 102.3(5) . .
N12 C4 C2 102.3(5) . .
C14 O5 Rb1 132.7(4) . .
C29 N5 C8 121.9(5) . .
C29 N5 C15 111.9(5) . .
C8 N5 C15 123.6(5) . .
N7 C5 N18 114.0(5) . .
N7 C5 H5A 108.8 . .
N18 C5 H5A 108.8 . .
N7 C5 H5B 108.8 . .
N18 C5 H5B 108.8 . .
H5A C5 H5B 107.7 . .
C21 O6 Rb3 134.3(4) . 1_545
N10 C6 N12 113.8(5) . .
N10 C6 H6A 108.8 . .
N12 C6 H6A 108.8 . .
N10 C6 H6B 108.8 . .
N12 C6 H6B 108.8 . .
H6A C6 H6B 107.7 . .
C22 O7 Rb3 146.1(4) . 1_545
C14 N7 C15 112.2(5) . .
C14 N7 C5 122.4(5) . .
C15 N7 C5 124.8(5) . .
O19 C7 N18 111.9(5) . .
O19 C7 N19 108.2(5) . .
N18 C7 N19 116.3(5) . .
O19 C7 C18 113.7(5) . .
N18 C7 C18 103.7(5) . .
N19 C7 C18 102.8(5) . .
C29 O8 Rb3 134.5(4) . 1_545
C30 N8 C17 122.8(5) . .
C30 N8 C18 112.0(5) . .
C17 N8 C18 123.5(5) . .
N19 C8 N5 113.1(5) . .
N19 C8 H8A 109.0 . .
N5 C8 H8A 109.0 . .
N19 C8 H8B 109.0 . .
N5 C8 H8B 109.0 . .
H8A C8 H8B 107.8 . .
C26 O9 Rb3 133.9(4) . 1_545
C26 N9 C1 112.7(5) . .
C26 N9 C11 121.5(5) . .
C1 N9 C11 123.3(5) . .
O2 C9 N2 125.0(6) . .
O2 C9 N12 125.7(6) . .
N2 C9 N12 109.3(5) . .
C24 O10 Rb2 133.0(4) . 1_545
C24 O10 Rb3 135.3(4) . 1_545
Rb2 O10 Rb3 91.71(13) 1_545 1_545
C25 N10 C1 112.3(5) . .
C25 N10 C6 122.5(5) . .
C1 N10 C6 124.9(5) . .
N2 C10 N20 114.1(5) . .
N2 C10 H10A 108.7 . .
N20 C10 H10A 108.7 . .
N2 C10 H10B 108.7 . .
N20 C10 H10B 108.7 . .
H10A C10 H10B 107.6 . .
C22 N11 C4 113.3(5) . .
C22 N11 C11 121.6(5) . .
C4 N11 C11 124.7(5) . .
N11 C11 N9 113.5(5) . .
N11 C11 H11A 108.9 . .
N9 C11 H11A 108.9 . .
N11 C11 H11B 108.9 . .
N9 C11 H11B 108.9 . .
H11A C11 H11B 107.7 . .
C13 O12 H12A 109.5 . .
C9 N12 C4 112.4(5) . .
C9 N12 C6 123.0(5) . .
C4 N12 C6 122.8(5) . .
O20 C12 N17 107.7(5) . .
O20 C12 N3 111.6(5) . .
N17 C12 N3 115.9(5) . .
O20 C12 C15 115.2(5) . .
N17 C12 C15 103.3(5) . .
N3 C12 C15 103.1(5) . .
C18 O13 H13A 109.5 . .
C24 N13 C18 112.7(5) . .
C24 N13 C20 122.4(5) . .
C18 N13 C20 124.9(5) . .
O12 C13 N14 108.3(5) . .
O12 C13 N4 112.0(5) . .
N14 C13 N4 115.5(5) . .
O12 C13 C3 115.5(5) . .
N14 C13 C3 102.9(5) . .
N4 C13 C3 102.4(5) . .
C4 O14 H14A 109.5 . .
C23 N14 C13 112.3(5) . .
C23 N14 C28 122.2(5) . .
C13 N14 C28 124.4(5) . .
O5 C14 N17 125.7(6) . .
O5 C14 N7 125.5(6) . .
N17 C14 N7 108.8(5) . .
C1 O15 H15A 109.5 . .
C21 N15 C3 113.1(5) . .
C21 N15 C27 121.9(5) . .
C3 N15 C27 124.3(5) . .
O16 C15 N7 108.7(5) . .
O16 C15 N5 111.8(5) . .
N7 C15 N5 115.5(5) . .
O16 C15 C12 115.1(5) . .
N7 C15 C12 102.7(5) . .
N5 C15 C12 102.8(5) . .
C15 O16 H16A 109.5 . .
C26 N16 C16 112.4(5) . .
C26 N16 C20 122.1(5) . .
C16 N16 C20 125.5(5) . .
O17 C16 N16 108.4(5) . .
O17 C16 N1 111.8(5) . .
N16 C16 N1 115.6(5) . .
O17 C16 C1 115.0(5) . .
N16 C16 C1 103.5(5) . .
N1 C16 C1 102.4(5) . .
C14 N17 C12 112.1(5) . .
C14 N17 C28 122.2(5) . .
C12 N17 C28 123.7(5) . .
N8 C17 N1 112.8(5) . .
N8 C17 H17A 109.0 . .
N1 C17 H17A 109.0 . .
N8 C17 H17B 109.0 . .
N1 C17 H17B 109.0 . .
H17A C17 H17B 107.8 . .
C3 O18 H18A 109.5 . .
C30 N18 C7 111.9(5) . .
C30 N18 C5 122.7(5) . .
C7 N18 C5 125.0(5) . .
O13 C18 N13 113.0(5) . .
O13 C18 N8 106.8(5) . .
N13 C18 N8 114.7(5) . .
O13 C18 C7 116.4(5) . .
N13 C18 C7 103.4(5) . .
N8 C18 C7 102.3(5) . .
C7 O19 Rb2 142.2(4) . 2_655
C24 N19 C8 122.7(5) . .
C24 N19 C7 112.6(5) . .
C8 N19 C7 124.7(5) . .
N3 C19 N4 114.4(5) . .
N3 C19 H19A 108.7 . .
N4 C19 H19A 108.7 . .
N3 C19 H19B 108.7 . .
N4 C19 H19B 108.7 . .
H19A C19 H19B 107.6 . .
C12 O20 H20C 109.5 . .
C23 N20 C3 112.2(5) . .
C23 N20 C10 122.0(5) . .
C3 N20 C10 125.6(5) . .
N16 C20 N13 114.3(5) . .
N16 C20 H20A 108.7 . .
N13 C20 H20A 108.7 . .
N16 C20 H20B 108.7 . .
N13 C20 H20B 108.7 . .
H20A C20 H20B 107.6 . .
C16 O17 H17C 109.5 . .
C22 N6 C2 113.3(5) . .
C22 N6 C27 121.4(5) . .
C2 N6 C27 125.3(5) . .
O6 C21 N15 125.4(6) . .
O6 C21 N4 126.4(6) . .
N15 C21 N4 108.2(5) . .
O7 C22 N6 126.4(6) . .
O7 C22 N11 125.4(6) . .
N6 C22 N11 108.2(5) . .
O3 C23 N20 126.5(6) . .
O3 C23 N14 124.4(6) . .
N20 C23 N14 109.0(5) . .
O10 C24 N13 126.5(6) . .
O10 C24 N19 125.1(6) . .
N13 C24 N19 108.4(5) . .
O1 C25 N10 125.5(6) . .
O1 C25 N1 125.5(6) . .
N10 C25 N1 109.0(5) . .
O9 C26 N9 126.9(6) . .
O9 C26 N16 124.8(6) . .
N9 C26 N16 108.3(5) . .
N6 C27 N15 113.9(5) . .
N6 C27 H27A 108.8 . .
N15 C27 H27A 108.8 . .
N6 C27 H27B 108.8 . .
N15 C27 H27B 108.8 . .
H27A C27 H27B 107.7 . .
N14 C28 N17 112.9(5) . .
N14 C28 H28A 109.0 . .
N17 C28 H28A 109.0 . .
N14 C28 H28B 109.0 . .
N17 C28 H28B 109.0 . .
H28A C28 H28B 107.8 . .
O8 C29 N5 125.7(6) . .
O8 C29 N3 125.8(6) . .
N5 C29 N3 108.5(5) . .
O4 C30 N8 125.6(6) . .
O4 C30 N18 125.3(6) . .
N8 C30 N18 109.1(5) . .
S1 O24 Rb2 133.6(3) . .
H11D O11W H11C 108.5 . .
Rb2 O10W H10C 111.5 . .
Rb2 O10W H10D 111.4 . .
H10C O10W H10D 109.4 . .
H7WA O7W H7WB 108.3 . .
Rb2 O6W Rb3 91.21(16) . .
Rb2 O6W Rb1 102.10(19) . .
Rb3 O6W Rb1 166.4(2) . .
Rb1 O5W H5WA 110.0 . .
Rb1 O5W H5WB 110.0 . .
H5WA O5W H5WB 108.4 . .
Rb3 O4W Rb2 89.26(19) . .
H2WA O2W H2WB 108.9 . .
O1W O1W' Rb3 170.4(15) . 1_545

loop_
_geom_bond_atom_site_label_1
_geom_bond_atom_site_label_2
_geom_bond_distance
_geom_bond_site_symmetry_2
Rb1 O5 2.860(5) .
Rb1 O1 2.864(5) .
Rb1 O3 2.864(5) .
Rb1 O4 2.869(5) .
Rb1 O5W 2.907(7) .
Rb1 O2 3.039(5) .
Rb1 O8W 3.121(6) .
Rb1 O6W 3.187(6) .
Rb1 Rb2 4.6215(12) .
Rb1 H5WA 3.2957 .
Rb1 H5WB 3.2958 .
Rb2 O6W 2.745(6) .
Rb2 O24 2.828(5) .
Rb2 O10 2.858(4) 1_565
Rb2 O10W 2.907(6) .
Rb2 O1 2.972(5) .
Rb2 O4W 3.049(7) .
Rb2 O9W 3.072(6) .
Rb2 O19 3.492(5) 2_655
Rb2 S1 3.9934(18) .
Rb2 Rb3 4.1282(15) .
Rb3 O1W' 2.36(3) 1_565
Rb3 O7 2.762(5) 1_565
Rb3 O4W 2.822(7) .
Rb3 O8 2.861(5) 1_565
Rb3 O10 2.895(5) 1_565
Rb3 O6 2.902(5) 1_565
Rb3 O9 2.909(5) 1_565
Rb3 O6W 3.026(6) .
Rb3 O3W 3.129(9) .
S1 O21 1.460(5) .
S1 O22 1.477(5) .
S1 O24 1.478(5) .
S1 O23 1.483(5) .
O1 C25 1.235(8) .
N1 C25 1.366(9) .
N1 C16 1.439(8) .
N1 C17 1.445(8) .
C1 O15 1.387(7) .
C1 N10 1.440(8) .
C1 N9 1.450(8) .
C1 C16 1.579(9) .
O2 C9 1.230(8) .
N2 C9 1.362(8) .
N2 C2 1.443(8) .
N2 C10 1.449(8) .
C2 O11 1.387(8) .
C2 N6 1.438(8) .
C2 C4 1.595(9) .
O3 C23 1.221(8) .
N3 C29 1.380(8) .
N3 C19 1.440(8) .
N3 C12 1.448(8) .
C3 O18 1.389(8) .
C3 N15 1.437(8) .
C3 N20 1.439(8) .
C3 C13 1.583(8) .
O4 C30 1.228(8) .
N4 C21 1.369(8) .
N4 C13 1.444(8) .
N4 C19 1.457(8) .
C4 O14 1.377(8) .
C4 N11 1.436(8) .
C4 N12 1.447(8) .
O5 C14 1.228(8) .
N5 C29 1.375(8) .
N5 C8 1.449(8) .
N5 C15 1.458(8) .
C5 N7 1.441(8) .
C5 N18 1.464(8) .
C5 H5A 0.9900 .
C5 H5B 0.9900 .
O6 C21 1.223(8) .
O6 Rb3 2.902(5) 1_545
C6 N10 1.450(9) .
C6 N12 1.450(8) .
C6 H6A 0.9900 .
C6 H6B 0.9900 .
O7 C22 1.216(8) .
O7 Rb3 2.762(5) 1_545
N7 C14 1.374(8) .
N7 C15 1.438(8) .
C7 O19 1.387(8) .
C7 N18 1.439(8) .
C7 N19 1.444(8) .
C7 C18 1.580(8) .
O8 C29 1.215(8) .
O8 Rb3 2.861(5) 1_545
N8 C30 1.365(8) .
N8 C17 1.441(8) .
N8 C18 1.459(7) .
C8 N19 1.440(8) .
C8 H8A 0.9900 .
C8 H8B 0.9900 .
O9 C26 1.214(8) .
O9 Rb3 2.909(5) 1_545
N9 C26 1.362(8) .
N9 C11 1.460(8) .
C9 N12 1.370(9) .
O10 C24 1.218(8) .
O10 Rb2 2.858(4) 1_545
O10 Rb3 2.895(5) 1_545
N10 C25 1.364(8) .
C10 N20 1.462(8) .
C10 H10A 0.9900 .
C10 H10B 0.9900 .
N11 C22 1.370(8) .
N11 C11 1.440(9) .
C11 H11A 0.9900 .
C11 H11B 0.9900 .
O12 C13 1.391(7) .
O12 H12A 0.8400 .
C12 O20 1.390(7) .
C12 N17 1.432(8) .
C12 C15 1.573(9) .
O13 C18 1.373(8) .
O13 H13A 0.8400 .
N13 C24 1.374(8) .
N13 C18 1.438(8) .
N13 C20 1.459(8) .
C13 N14 1.432(8) .
O14 H14A 0.8400 .
N14 C23 1.379(8) .
N14 C28 1.441(8) .
C14 N17 1.365(8) .
O15 H15A 0.8400 .
N15 C21 1.366(8) .
N15 C27 1.457(8) .
C15 O16 1.386(7) .
O16 H16A 0.8400 .
N16 C26 1.387(8) .
N16 C16 1.431(8) .
N16 C20 1.440(8) .
C16 O17 1.391(8) .
N17 C28 1.459(8) .
C17 H17A 0.9900 .
C17 H17B 0.9900 .
O18 H18A 0.8400 .
N18 C30 1.377(8) .
O19 Rb2 3.492(5) 2_655
N19 C24 1.382(8) .
C19 H19A 0.9900 .
C19 H19B 0.9900 .
O20 H20C 0.8400 .
N20 C23 1.367(8) .
C20 H20A 0.9900 .
C20 H20B 0.9900 .
O17 H17C 0.8400 .
N6 C22 1.364(9) .
N6 C27 1.456(8) .
C27 H27A 0.9900 .
C27 H27B 0.9900 .
C28 H28A 0.9900 .
C28 H28B 0.9900 .
O11W H11D 0.8499 .
O11W H11C 0.8499 .
O10W H10C 0.8500 .
O10W H10D 0.8500 .
O7W H7WA 0.8500 .
O7W H7WB 0.8500 .
O5W H5WA 0.8500 .
O5W H5WB 0.8499 .
O2W H2WA 0.8500 .
O2W H2WB 0.8500 .
O1W O1W' 1.83(3) .
O1W' Rb3 2.36(3) 1_545
